data_1551382
loop_
_publ_author_name
'Kurosaki, Ryo'
'Hayashi, Hironobu'
'Suzuki, Mitsuhara'
'Jiang, Julong'
'Hatanaka, Miho'
'Aratani, Naoki'
'Yamada, Hiroko'

_publ_section_title
;
 A remarkably strained cyclopyrenylene trimer that undergoes metal-free
 direct oxygen insertion into the biaryl C--C \s-bond
;
_journal_name_full 'Chemical Science'
_journal_paper_doi 10.1039/C9SC01777A
_journal_year 2019
_chemical_formula_moiety 'C66 H60 O6'
_chemical_formula_sum 'C66 H60 O6'
_chemical_formula_weight 949.14
_chemical_name_systematic CP3
_chemical_properties_physical Photo-sensitive
_space_group_crystal_system triclinic
_space_group_IT_number 2
_space_group_name_Hall '-P 1'
_space_group_name_H-M_alt 'P -1'
_symmetry_space_group_name_Hall '-P 1'
_symmetry_space_group_name_H-M 'P -1'
_atom_sites_solution_hydrogens geom
_audit_creation_method SHELXL-2014/7
_audit_update_record
;
2019-04-02 deposited with the CCDC.    2019-06-12 downloaded from the CCDC.
;
_cell_angle_alpha 116.5169(19)
_cell_angle_beta 93.784(2)
_cell_angle_gamma 102.495(2)
_cell_formula_units_Z 2
_cell_length_a 8.9771(10)
_cell_length_b 17.626(2)
_cell_length_c 17.763(2)
_cell_measurement_reflns_used 1717
_cell_measurement_temperature 90
_cell_measurement_theta_max 26.42
_cell_measurement_theta_min 2.27
_cell_volume 2412.5(5)
_computing_cell_refinement 'APEX2 (Bruker AXS, 2006)'
_computing_data_collection 'APEX2 (Bruker AXS, 2006)'
_computing_data_reduction 'SAINT (Bruker AXS, 2004)'
_computing_molecular_graphics 'XSHEL (Bruker AXS,2002)'
_computing_publication_material 'XCIF (Bruker AXS, 2001)'
_computing_structure_refinement 'SHELXL-97 (Sheldrick, 1997)'
_computing_structure_solution 'SHELXS-97 (Sheldrick, 1997)'
_diffrn_ambient_temperature 90
_diffrn_detector_area_resol_mean 8.333
_diffrn_measured_fraction_theta_full 0.994
_diffrn_measured_fraction_theta_max 0.994
_diffrn_measurement_device_type 'Bruker APEXII CCD area detector'
_diffrn_measurement_method 'phi and omega scans'
_diffrn_radiation_monochromator graphite
_diffrn_radiation_source 'fine-focus sealed tube'
_diffrn_radiation_type MoK\a
_diffrn_radiation_wavelength 0.71073
_diffrn_reflns_av_R_equivalents 0.0365
_diffrn_reflns_av_unetI/netI 0.0821
_diffrn_reflns_Laue_measured_fraction_full 0.994
_diffrn_reflns_Laue_measured_fraction_max 0.994
_diffrn_reflns_limit_h_max 11
_diffrn_reflns_limit_h_min -10
_diffrn_reflns_limit_k_max 14
_diffrn_reflns_limit_k_min -21
_diffrn_reflns_limit_l_max 21
_diffrn_reflns_limit_l_min -19
_diffrn_reflns_number 14199
_diffrn_reflns_point_group_measured_fraction_full 0.994
_diffrn_reflns_point_group_measured_fraction_max 0.994
_diffrn_reflns_theta_full 25.242
_diffrn_reflns_theta_max 25.999
_diffrn_reflns_theta_min 1.304
_exptl_absorpt_coefficient_mu 0.082
_exptl_absorpt_correction_T_max 0.998
_exptl_absorpt_correction_T_min 0.927
_exptl_absorpt_correction_type multi-scan
_exptl_absorpt_process_details
;
SADABS Sheldrick 1996
;
_exptl_crystal_colour orange
_exptl_crystal_density_diffrn 1.307
_exptl_crystal_description prism
_exptl_crystal_F_000 1008
_exptl_crystal_preparation Luminescent
_exptl_crystal_recrystallization_method 'Vapour deposition'
_exptl_crystal_size_max 0.100
_exptl_crystal_size_mid 0.100
_exptl_crystal_size_min 0.020
_refine_diff_density_max 1.100
_refine_diff_density_min -1.029
_refine_diff_density_rms 0.070
_refine_ls_extinction_method none
_refine_ls_goodness_of_fit_ref 1.061
_refine_ls_hydrogen_treatment constr
_refine_ls_matrix_type full
_refine_ls_number_parameters 655
_refine_ls_number_reflns 9398
_refine_ls_number_restraints 0
_refine_ls_restrained_S_all 1.061
_refine_ls_R_factor_all 0.1256
_refine_ls_R_factor_gt 0.0738
_refine_ls_shift/su_max 0.000
_refine_ls_shift/su_mean 0.000
_refine_ls_structure_factor_coef Fsqd
_refine_ls_weighting_details 'w=1/[\s^2^(Fo^2^)+(0.0656P)^2^+4.4262P] where P=(Fo^2^+2Fc^2^)/3'
_refine_ls_weighting_scheme calc
_refine_ls_wR_factor_gt 0.1592
_refine_ls_wR_factor_ref 0.2024
_reflns_Friedel_coverage 0.000
_reflns_number_gt 5917
_reflns_number_total 9398
_reflns_threshold_expression 'I > 2\s(I)'
_cod_data_source_file c9sc01777a2.cif
_cod_data_source_block 80608RK_0m
_cod_database_code 1551382
_shelx_shelxl_version_number 2014/7
_shelx_space_group_comment
;
The symmetry employed for this shelxl refinement is uniquely defined
by the following loop, which should always be used as a source of
symmetry information in preference to the above space-group names.
They are only intended as comments.
;
_shelx_estimated_absorpt_t_min 0.992
_shelx_estimated_absorpt_t_max 0.998

loop_
_space_group_symop_operation_xyz
'x, y, z'
'-x, -y, -z'

loop_
_atom_site_label
_atom_site_type_symbol
_atom_site_fract_x
_atom_site_fract_y
_atom_site_fract_z
_atom_site_U_iso_or_equiv
_atom_site_adp_type
_atom_site_occupancy
_atom_site_site_symmetry_order
_atom_site_calc_flag
_atom_site_refinement_flags_posn
_atom_site_refinement_flags_adp
C1 C 0.8540(4) -0.0673(2) 0.8350(2) 0.0213(8) Uani 1 1 d . .
C2 C 0.8025(4) -0.1124(2) 0.8817(2) 0.0205(8) Uani 1 1 d . .
H2 H 0.7823 -0.1747 0.8540 0.025 Uiso 1 1 calc R U
C3 C 0.7802(4) -0.0708(2) 0.9647(2) 0.0204(8) Uani 1 1 d . .
H3 H 0.7499 -0.1045 0.9933 0.024 Uiso 1 1 calc R U
C4 C 0.8015(4) 0.0209(2) 1.0080(2) 0.0184(8) Uani 1 1 d . .
C5 C 0.7573(4) 0.0661(2) 1.0891(2) 0.0192(8) Uani 1 1 d . .
C6 C 0.7723(4) 0.1544(2) 1.1256(2) 0.0187(8) Uani 1 1 d . .
C7 C 0.8364(4) 0.2052(2) 1.0851(2) 0.0193(8) Uani 1 1 d . .
C8 C 0.8446(4) 0.2949(2) 1.1182(2) 0.0242(8) Uani 1 1 d . .
H8 H 0.8092 0.3241 1.1701 0.029 Uiso 1 1 calc R U
C9 C 0.9034(4) 0.3419(2) 1.0764(2) 0.0236(8) Uani 1 1 d . .
H9 H 0.9036 0.4020 1.0991 0.028 Uiso 1 1 calc R U
C10 C 0.9621(4) 0.3029(2) 1.0019(2) 0.0182(8) Uani 1 1 d . .
C11 C 0.9650(4) 0.2141(2) 0.9710(2) 0.0170(7) Uani 1 1 d . .
C12 C 1.0451(4) 0.1714(2) 0.9044(2) 0.0190(8) Uani 1 1 d . .
H12 H 1.1174 0.2062 0.8876 0.023 Uiso 1 1 calc R U
C13 C 1.0210(4) 0.0832(2) 0.8645(2) 0.0185(8) Uani 1 1 d . .
H13 H 1.0776 0.0579 0.8208 0.022 Uiso 1 1 calc R U
C14 C 0.9132(4) 0.0262(2) 0.8858(2) 0.0187(8) Uani 1 1 d . .
C15 C 0.8711(4) 0.0696(2) 0.9679(2) 0.0165(7) Uani 1 1 d . .
C16 C 0.8918(4) 0.1630(2) 1.0087(2) 0.0160(7) Uani 1 1 d . .
C17 C 0.5291(4) -0.0089(3) 1.1128(3) 0.0274(9) Uani 1 1 d . .
H17A H 0.4882 -0.0518 1.0517 0.033 Uiso 1 1 calc R U
H17B H 0.4892 0.0431 1.1269 0.033 Uiso 1 1 calc R U
C18 C 0.4776(5) -0.0502(3) 1.1681(3) 0.0305(10) Uani 1 1 d . .
H18A H 0.5212 -0.1008 1.1544 0.037 Uiso 1 1 calc R U
H18B H 0.3630 -0.0731 1.1542 0.037 Uiso 1 1 calc R U
C19 C 0.5266(5) 0.0132(3) 1.2632(3) 0.0300(9) Uani 1 1 d . .
H19A H 0.6399 0.0295 1.2792 0.045 Uiso 1 1 calc R U
H19B H 0.4789 -0.0153 1.2955 0.045 Uiso 1 1 calc R U
H19C H 0.4927 0.0663 1.2765 0.045 Uiso 1 1 calc R U
C20 C 0.8149(5) 0.2122(3) 1.2770(2) 0.0254(9) Uani 1 1 d . .
H20A H 0.8445 0.1578 1.2662 0.031 Uiso 1 1 calc R U
H20B H 0.7540 0.2252 1.3236 0.031 Uiso 1 1 calc R U
C21 C 0.9604(5) 0.2874(3) 1.3062(3) 0.0285(9) Uani 1 1 d . .
H21A H 0.9323 0.3400 1.3098 0.034 Uiso 1 1 calc R U
H21B H 1.0288 0.2711 1.2634 0.034 Uiso 1 1 calc R U
C22 C 1.0476(5) 0.3096(3) 1.3928(3) 0.0345(10) Uani 1 1 d . .
H22A H 0.9834 0.3307 1.4362 0.052 Uiso 1 1 calc R U
H22B H 1.1447 0.3557 1.4079 0.052 Uiso 1 1 calc R U
H22C H 1.0710 0.2568 1.3902 0.052 Uiso 1 1 calc R U
C23 C 1.0221(4) 0.3512(2) 0.9549(2) 0.0200(8) Uani 1 1 d . .
C24 C 1.1291(4) 0.4351(2) 0.9973(2) 0.0243(8) Uani 1 1 d . .
H24 H 1.1533 0.4648 1.0581 0.029 Uiso 1 1 calc R U
C25 C 1.2002(4) 0.4755(2) 0.9528(2) 0.0238(8) Uani 1 1 d . .
H25 H 1.2685 0.5334 0.9835 0.029 Uiso 1 1 calc R U
C26 C 1.1733(4) 0.4325(2) 0.8636(2) 0.0183(8) Uani 1 1 d . .
C27 C 1.2558(4) 0.4687(2) 0.8149(2) 0.0218(8) Uani 1 1 d . .
C28 C 1.2340(4) 0.4234(2) 0.7283(2) 0.0187(8) Uani 1 1 d . .
C29 C 1.1310(4) 0.3358(2) 0.6815(2) 0.0154(7) Uani 1 1 d . .
C30 C 1.1175(4) 0.2843(2) 0.5931(2) 0.0180(8) Uani 1 1 d . .
H30 H 1.1733 0.3087 0.5617 0.022 Uiso 1 1 calc R U
C31 C 1.0236(4) 0.1982(2) 0.5507(2) 0.0191(8) Uani 1 1 d . .
H31 H 1.0179 0.1641 0.4909 0.023 Uiso 1 1 calc R U
C32 C 0.9373(4) 0.1606(2) 0.5942(2) 0.0157(7) Uani 1 1 d . .
C33 C 0.9414(4) 0.2128(2) 0.6825(2) 0.0142(7) Uani 1 1 d . .
C34 C 0.8411(4) 0.1836(2) 0.7299(2) 0.0150(7) Uani 1 1 d . .
H34 H 0.7604 0.1301 0.7000 0.018 Uiso 1 1 calc R U
C35 C 0.8589(4) 0.2300(2) 0.8153(2) 0.0158(7) Uani 1 1 d . .
H35 H 0.7890 0.2091 0.8441 0.019 Uiso 1 1 calc R U
C36 C 0.9803(4) 0.3104(2) 0.8644(2) 0.0175(7) Uani 1 1 d . .
C37 C 1.0631(4) 0.3482(2) 0.8182(2) 0.0154(7) Uani 1 1 d . .
C38 C 1.0431(4) 0.2995(2) 0.7272(2) 0.0151(7) Uani 1 1 d . .
C39 C 1.5175(5) 0.5590(3) 0.8630(3) 0.0378(11) Uani 1 1 d . .
H39A H 1.5388 0.5301 0.8042 0.045 Uiso 1 1 calc R U
H39B H 1.5514 0.5300 0.8949 0.045 Uiso 1 1 calc R U
C40 C 1.6030(6) 0.6567(4) 0.9078(4) 0.0609(16) Uani 1 1 d . .
H40A H 1.7162 0.6634 0.9143 0.073 Uiso 1 1 calc R U
H40B H 1.5769 0.6828 0.8713 0.073 Uiso 1 1 calc R U
C41 C 1.5658(7) 0.7063(4) 0.9928(4) 0.0706(18) Uani 1 1 d . .
H41A H 1.4544 0.7015 0.9869 0.106 Uiso 1 1 calc R U
H41B H 1.6248 0.7684 1.0181 0.106 Uiso 1 1 calc R U
H41C H 1.5935 0.6818 1.0299 0.106 Uiso 1 1 calc R U
C42 C 1.2910(4) 0.5365(2) 0.6865(2) 0.0219(8) Uani 1 1 d . .
H42A H 1.3493 0.5869 0.7419 0.026 Uiso 1 1 calc R U
H42B H 1.1796 0.5345 0.6833 0.026 Uiso 1 1 calc R U
C43 C 1.3493(5) 0.5472(3) 0.6138(3) 0.0290(9) Uani 1 1 d . .
H43A H 1.3322 0.6018 0.6160 0.035 Uiso 1 1 calc R U
H43B H 1.2889 0.4968 0.5590 0.035 Uiso 1 1 calc R U
C44 C 1.5216(5) 0.5521(3) 0.6163(4) 0.0459(13) Uani 1 1 d . .
H44A H 1.5812 0.5992 0.6721 0.069 Uiso 1 1 calc R U
H44B H 1.5567 0.5646 0.5709 0.069 Uiso 1 1 calc R U
H44C H 1.5374 0.4957 0.6076 0.069 Uiso 1 1 calc R U
C45 C 0.8411(4) 0.0672(2) 0.5489(2) 0.0163(7) Uani 1 1 d . .
C46 C 0.7255(4) 0.0376(2) 0.4777(2) 0.0186(8) Uani 1 1 d . .
H46 H 0.7158 0.0760 0.4547 0.022 Uiso 1 1 calc R U
C47 C 0.6251(4) -0.0464(2) 0.4400(2) 0.0193(8) Uani 1 1 d . .
H47 H 0.5525 -0.0663 0.3892 0.023 Uiso 1 1 calc R U
C48 C 0.6295(4) -0.1021(2) 0.4761(2) 0.0167(7) Uani 1 1 d . .
C49 C 0.5217(4) -0.1888(2) 0.4411(2) 0.0168(7) Uani 1 1 d . .
C50 C 0.5124(4) -0.2347(2) 0.4854(2) 0.0165(7) Uani 1 1 d . .
C51 C 0.6116(4) -0.1997(2) 0.5670(2) 0.0156(7) Uani 1 1 d . .
C52 C 0.5902(4) -0.2371(2) 0.6218(2) 0.0204(8) Uani 1 1 d . .
H52 H 0.5162 -0.2926 0.6022 0.024 Uiso 1 1 calc R U
C53 C 0.6758(4) -0.1942(2) 0.7039(3) 0.0261(9) Uani 1 1 d . .
H53 H 0.6477 -0.2179 0.7412 0.031 Uiso 1 1 calc R U
C54 C 0.8023(4) -0.1176(2) 0.7365(2) 0.0213(8) Uani 1 1 d . .
C55 C 0.8417(4) -0.0878(2) 0.6751(2) 0.0168(7) Uani 1 1 d . .
C56 C 0.9814(4) -0.0255(2) 0.6824(2) 0.0157(7) Uani 1 1 d . .
H56 H 1.0736 -0.0186 0.7172 0.019 Uiso 1 1 calc R U
C57 C 0.9872(4) 0.0238(2) 0.6417(2) 0.0172(8) Uani 1 1 d . .
H57 H 1.0792 0.0688 0.6533 0.021 Uiso 1 1 calc R U
C58 C 0.8563(4) 0.0091(2) 0.5812(2) 0.0156(7) Uani 1 1 d . .
C59 C 0.7414(4) -0.0725(2) 0.5503(2) 0.0147(7) Uani 1 1 d . .
C60 C 0.7339(4) -0.1214(2) 0.5969(2) 0.0154(7) Uani 1 1 d . .
C61 C 0.4548(5) -0.2939(3) 0.2932(3) 0.0328(10) Uani 1 1 d . .
H61A H 0.3568 -0.3298 0.2513 0.039 Uiso 1 1 calc R U
H61B H 0.4901 -0.3313 0.3148 0.039 Uiso 1 1 calc R U
C62 C 0.5726(12) -0.2659(5) 0.2507(6) 0.124(4) Uani 1 1 d . .
H62C H 0.6712 -0.2411 0.2923 0.149 Uiso 1 1 calc R U
H62D H 0.5815 -0.3213 0.2031 0.149 Uiso 1 1 calc R U
C63 C 0.5762(10) -0.2129(5) 0.2187(5) 0.106(3) Uani 1 1 d . .
H63D H 0.5040 -0.2431 0.1637 0.159 Uiso 1 1 calc R U
H63E H 0.6816 -0.1940 0.2099 0.159 Uiso 1 1 calc R U
H63F H 0.5456 -0.1612 0.2582 0.159 Uiso 1 1 calc R U
C64 C 0.2492(4) -0.3210(2) 0.4470(2) 0.0224(8) Uani 1 1 d . .
H64A H 0.2229 -0.2940 0.4113 0.027 Uiso 1 1 calc R U
H64B H 0.2251 -0.2880 0.5044 0.027 Uiso 1 1 calc R U
C65 C 0.1568(4) -0.4170(2) 0.4059(2) 0.0234(8) Uani 1 1 d . .
H65A H 0.0469 -0.4203 0.4115 0.028 Uiso 1 1 calc R U
H65B H 0.1965 -0.4452 0.4373 0.028 Uiso 1 1 calc R U
C66 C 0.1646(5) -0.4686(3) 0.3116(3) 0.0297(9) Uani 1 1 d . .
H66A H 0.1186 -0.4439 0.2793 0.044 Uiso 1 1 calc R U
H66B H 0.1071 -0.5306 0.2895 0.044 Uiso 1 1 calc R U
H66C H 0.2733 -0.4646 0.3053 0.044 Uiso 1 1 calc R U
O1 O 0.6977(3) 0.01762(16) 1.12859(16) 0.0217(6) Uani 1 1 d . .
O2 O 0.7181(3) 0.19674(17) 1.20032(16) 0.0247(6) Uani 1 1 d . .
O3 O 1.3547(3) 0.55283(16) 0.86048(17) 0.0241(6) Uani 1 1 d . .
O4 O 1.3130(3) 0.45528(15) 0.67985(17) 0.0225(6) Uani 1 1 d . .
O5 O 0.4262(3) -0.21927(16) 0.36366(16) 0.0241(6) Uani 1 1 d . .
O6 O 0.4122(3) -0.31809(15) 0.45387(16) 0.0195(6) Uani 1 1 d . .

loop_
_atom_site_aniso_label
_atom_site_aniso_U_11
_atom_site_aniso_U_22
_atom_site_aniso_U_33
_atom_site_aniso_U_23
_atom_site_aniso_U_13
_atom_site_aniso_U_12
C1 0.0209(19) 0.0209(19) 0.022(2) 0.0099(16) 0.0082(15) 0.0058(15)
C2 0.0207(19) 0.0176(19) 0.023(2) 0.0094(16) 0.0008(15) 0.0057(15)
C3 0.024(2) 0.0214(19) 0.0187(19) 0.0131(16) 0.0001(15) 0.0045(15)
C4 0.0150(17) 0.0214(19) 0.0199(19) 0.0118(16) -0.0013(14) 0.0044(14)
C5 0.0170(18) 0.028(2) 0.0144(18) 0.0135(16) 0.0016(14) 0.0023(15)
C6 0.0193(18) 0.025(2) 0.0113(18) 0.0085(15) 0.0046(14) 0.0048(15)
C7 0.0203(19) 0.023(2) 0.0160(18) 0.0109(15) 0.0025(14) 0.0040(15)
C8 0.034(2) 0.024(2) 0.0155(19) 0.0080(16) 0.0084(16) 0.0103(17)
C9 0.032(2) 0.0187(19) 0.020(2) 0.0081(16) 0.0054(16) 0.0082(16)
C10 0.0208(18) 0.0187(19) 0.0113(18) 0.0058(15) -0.0021(14) 0.0023(15)
C11 0.0180(18) 0.0183(18) 0.0126(17) 0.0063(14) 0.0024(14) 0.0036(14)
C12 0.0162(18) 0.023(2) 0.0166(19) 0.0100(16) 0.0025(14) 0.0014(15)
C13 0.0195(18) 0.0201(19) 0.0107(17) 0.0045(15) 0.0028(14) 0.0016(15)
C14 0.0174(18) 0.0166(18) 0.0203(19) 0.0073(15) 0.0031(15) 0.0046(14)
C15 0.0158(17) 0.0151(18) 0.0155(18) 0.0056(14) 0.0015(14) 0.0024(14)
C16 0.0143(17) 0.0179(18) 0.0136(18) 0.0067(15) -0.0008(14) 0.0029(14)
C17 0.0181(19) 0.036(2) 0.030(2) 0.0213(19) 0.0001(16) -0.0007(17)
C18 0.021(2) 0.038(2) 0.034(2) 0.025(2) -0.0006(17) -0.0048(17)
C19 0.031(2) 0.041(2) 0.032(2) 0.027(2) 0.0128(18) 0.0118(19)
C20 0.035(2) 0.027(2) 0.0151(19) 0.0114(16) 0.0065(17) 0.0057(17)
C21 0.032(2) 0.027(2) 0.026(2) 0.0147(18) 0.0086(18) 0.0014(17)
C22 0.036(2) 0.035(2) 0.022(2) 0.0075(18) 0.0076(18) 0.0027(19)
C23 0.0229(19) 0.0172(19) 0.0178(19) 0.0079(15) 0.0020(15) 0.0032(15)
C24 0.032(2) 0.020(2) 0.0157(19) 0.0061(16) 0.0008(16) 0.0040(16)
C25 0.028(2) 0.0156(19) 0.023(2) 0.0088(16) 0.0003(16) -0.0016(15)
C26 0.0171(18) 0.0163(18) 0.021(2) 0.0096(15) 0.0041(15) 0.0028(14)
C27 0.0179(19) 0.0139(18) 0.030(2) 0.0090(16) 0.0039(16) 0.0009(14)
C28 0.0175(18) 0.0188(19) 0.022(2) 0.0103(16) 0.0082(15) 0.0052(15)
C29 0.0138(17) 0.0141(17) 0.0210(19) 0.0100(15) 0.0061(14) 0.0048(14)
C30 0.0198(18) 0.0173(18) 0.023(2) 0.0135(16) 0.0109(15) 0.0068(14)
C31 0.026(2) 0.0202(19) 0.0160(19) 0.0101(15) 0.0087(15) 0.0102(15)
C32 0.0159(17) 0.0123(17) 0.0197(19) 0.0085(15) 0.0029(14) 0.0034(14)
C33 0.0166(17) 0.0124(17) 0.0147(17) 0.0074(14) 0.0015(14) 0.0042(13)
C34 0.0126(17) 0.0130(17) 0.0191(19) 0.0080(14) 0.0015(14) 0.0027(13)
C35 0.0147(17) 0.0164(18) 0.0185(19) 0.0100(15) 0.0046(14) 0.0042(14)
C36 0.0206(19) 0.0164(18) 0.0157(18) 0.0081(15) 0.0033(14) 0.0041(14)
C37 0.0143(17) 0.0143(17) 0.0189(19) 0.0093(15) 0.0036(14) 0.0030(14)
C38 0.0142(17) 0.0153(17) 0.0188(19) 0.0095(15) 0.0039(14) 0.0060(14)
C39 0.021(2) 0.037(3) 0.048(3) 0.019(2) -0.0019(19) -0.0009(18)
C40 0.030(3) 0.058(3) 0.063(4) 0.015(3) -0.003(3) -0.012(2)
C41 0.057(4) 0.051(4) 0.066(4) 0.013(3) -0.015(3) -0.015(3)
C42 0.023(2) 0.0166(19) 0.029(2) 0.0128(16) 0.0081(16) 0.0054(15)
C43 0.035(2) 0.027(2) 0.034(2) 0.0216(19) 0.0133(19) 0.0077(18)
C44 0.044(3) 0.042(3) 0.074(4) 0.039(3) 0.033(3) 0.022(2)
C45 0.0202(18) 0.0165(18) 0.0140(18) 0.0072(14) 0.0083(14) 0.0069(14)
C46 0.0233(19) 0.0183(19) 0.0164(19) 0.0096(15) 0.0074(15) 0.0058(15)
C47 0.0230(19) 0.0186(19) 0.0143(18) 0.0070(15) 0.0028(15) 0.0039(15)
C48 0.0169(18) 0.0160(18) 0.0189(19) 0.0089(15) 0.0072(14) 0.0051(14)
C49 0.0132(17) 0.0182(18) 0.0164(18) 0.0072(15) 0.0019(14) 0.0018(14)
C50 0.0143(17) 0.0115(17) 0.0210(19) 0.0058(15) 0.0049(14) 0.0025(13)
C51 0.0126(17) 0.0166(18) 0.0177(18) 0.0076(15) 0.0045(14) 0.0048(14)
C52 0.0181(18) 0.0163(18) 0.026(2) 0.0118(16) 0.0021(15) -0.0007(14)
C53 0.028(2) 0.024(2) 0.027(2) 0.0168(18) -0.0019(17) -0.0008(16)
C54 0.0203(19) 0.0206(19) 0.026(2) 0.0157(16) -0.0027(16) 0.0018(15)
C55 0.0164(18) 0.0145(17) 0.0223(19) 0.0110(15) 0.0032(14) 0.0049(14)
C56 0.0166(17) 0.0138(17) 0.0153(18) 0.0054(14) 0.0034(14) 0.0046(14)
C57 0.0168(18) 0.0108(17) 0.0173(19) 0.0023(14) 0.0043(14) 0.0005(14)
C58 0.0199(18) 0.0142(17) 0.0145(18) 0.0070(14) 0.0084(14) 0.0058(14)
C59 0.0148(17) 0.0137(17) 0.0147(18) 0.0051(14) 0.0054(14) 0.0051(13)
C60 0.0142(17) 0.0149(17) 0.0210(19) 0.0101(15) 0.0079(14) 0.0063(14)
C61 0.040(2) 0.029(2) 0.020(2) 0.0083(18) 0.0021(18) -0.0008(18)
C62 0.224(10) 0.088(5) 0.143(8) 0.088(6) 0.152(8) 0.088(6)
C63 0.156(8) 0.068(5) 0.080(5) 0.024(4) 0.067(5) 0.013(5)
C64 0.0161(18) 0.0186(19) 0.026(2) 0.0069(16) 0.0060(15) 0.0008(15)
C65 0.0174(19) 0.023(2) 0.027(2) 0.0125(17) 0.0030(16) -0.0014(15)
C66 0.029(2) 0.024(2) 0.031(2) 0.0098(18) 0.0087(18) 0.0061(17)
O1 0.0207(13) 0.0276(14) 0.0207(14) 0.0160(12) 0.0033(11) 0.0042(11)
O2 0.0294(15) 0.0303(15) 0.0157(14) 0.0107(11) 0.0086(11) 0.0099(12)
O3 0.0208(14) 0.0159(13) 0.0287(15) 0.0086(11) 0.0039(11) -0.0034(10)
O4 0.0255(14) 0.0158(13) 0.0318(15) 0.0150(12) 0.0145(12) 0.0053(11)
O5 0.0241(14) 0.0198(14) 0.0229(14) 0.0097(11) -0.0044(11) -0.0007(11)
O6 0.0147(12) 0.0154(13) 0.0259(14) 0.0101(11) 0.0001(10) 0.0000(10)

loop_
_atom_type_symbol
_atom_type_description
_atom_type_scat_dispersion_real
_atom_type_scat_dispersion_imag
_atom_type_scat_source
C C 0.0033 0.0016 'International Tables Vol C Tables 4.2.6.8 and 6.1.1.4'
H H 0.0000 0.0000 'International Tables Vol C Tables 4.2.6.8 and 6.1.1.4'
O O 0.0106 0.0060 'International Tables Vol C Tables 4.2.6.8 and 6.1.1.4'

loop_
_geom_angle_atom_site_label_1
_geom_angle_atom_site_label_2
_geom_angle_atom_site_label_3
_geom_angle
C2 C1 C14 114.6(3)
C2 C1 C54 117.7(3)
C14 C1 C54 125.6(3)
C3 C2 C1 123.7(3)
C3 C2 H2 118.2
C1 C2 H2 118.2
C2 C3 C4 120.9(3)
C2 C3 H3 119.5
C4 C3 H3 119.5
C3 C4 C15 117.0(3)
C3 C4 C5 123.5(3)
C15 C4 C5 119.5(3)
C6 C5 O1 121.0(3)
C6 C5 C4 120.8(3)
O1 C5 C4 118.2(3)
C5 C6 O2 120.9(3)
C5 C6 C7 121.1(3)
O2 C6 C7 117.9(3)
C8 C7 C16 118.8(3)
C8 C7 C6 122.5(3)
C16 C7 C6 118.7(3)
C9 C8 C7 121.2(3)
C9 C8 H8 119.4
C7 C8 H8 119.4
C8 C9 C10 121.4(3)
C8 C9 H9 119.3
C10 C9 H9 119.3
C9 C10 C11 118.0(3)
C9 C10 C23 122.4(3)
C11 C10 C23 119.6(3)
C10 C11 C16 120.7(3)
C10 C11 C12 123.3(3)
C16 C11 C12 115.9(3)
C13 C12 C11 121.9(3)
C13 C12 H12 119.1
C11 C12 H12 119.1
C12 C13 C14 122.5(3)
C12 C13 H13 118.8
C14 C13 H13 118.8
C1 C14 C13 125.8(3)
C1 C14 C15 119.6(3)
C13 C14 C15 114.5(3)
C4 C15 C16 119.0(3)
C4 C15 C14 120.9(3)
C16 C15 C14 120.1(3)
C7 C16 C11 119.1(3)
C7 C16 C15 120.6(3)
C11 C16 C15 120.2(3)
O1 C17 C18 108.3(3)
O1 C17 H17A 110.0
C18 C17 H17A 110.0
O1 C17 H17B 110.0
C18 C17 H17B 110.0
H17A C17 H17B 108.4
C17 C18 C19 113.5(3)
C17 C18 H18A 108.9
C19 C18 H18A 108.9
C17 C18 H18B 108.9
C19 C18 H18B 108.9
H18A C18 H18B 107.7
C18 C19 H19A 109.5
C18 C19 H19B 109.5
H19A C19 H19B 109.5
C18 C19 H19C 109.5
H19A C19 H19C 109.5
H19B C19 H19C 109.5
O2 C20 C21 113.2(3)
O2 C20 H20A 108.9
C21 C20 H20A 108.9
O2 C20 H20B 108.9
C21 C20 H20B 108.9
H20A C20 H20B 107.8
C20 C21 C22 111.6(3)
C20 C21 H21A 109.3
C22 C21 H21A 109.3
C20 C21 H21B 109.3
C22 C21 H21B 109.3
H21A C21 H21B 108.0
C21 C22 H22A 109.5
C21 C22 H22B 109.5
H22A C22 H22B 109.5
C21 C22 H22C 109.5
H22A C22 H22C 109.5
H22B C22 H22C 109.5
C24 C23 C36 118.2(3)
C24 C23 C10 121.5(3)
C36 C23 C10 120.2(3)
C25 C24 C23 121.6(4)
C25 C24 H24 119.2
C23 C24 H24 119.2
C24 C25 C26 121.0(3)
C24 C25 H25 119.5
C26 C25 H25 119.5
C25 C26 C37 119.0(3)
C25 C26 C27 122.8(3)
C37 C26 C27 118.2(3)
C28 C27 O3 121.5(3)
C28 C27 C26 121.7(3)
O3 C27 C26 116.8(3)
C27 C28 O4 123.2(3)
C27 C28 C29 121.0(3)
O4 C28 C29 115.7(3)
C30 C29 C38 119.1(3)
C30 C29 C28 122.3(3)
C38 C29 C28 118.6(3)
C31 C30 C29 120.8(3)
C31 C30 H30 119.6
C29 C30 H30 119.6
C30 C31 C32 121.4(3)
C30 C31 H31 119.3
C32 C31 H31 119.3
C31 C32 C33 119.1(3)
C31 C32 C45 121.1(3)
C33 C32 C45 119.9(3)
C32 C33 C38 119.8(3)
C32 C33 C34 122.9(3)
C38 C33 C34 117.3(3)
C35 C34 C33 121.6(3)
C35 C34 H34 119.2
C33 C34 H34 119.2
C34 C35 C36 122.0(3)
C34 C35 H35 119.0
C36 C35 H35 119.0
C23 C36 C37 119.8(3)
C23 C36 C35 123.1(3)
C37 C36 C35 117.1(3)
C36 C37 C26 119.7(3)
C36 C37 C38 120.2(3)
C26 C37 C38 120.1(3)
C29 C38 C33 119.7(3)
C29 C38 C37 120.1(3)
C33 C38 C37 120.0(3)
O3 C39 C40 106.8(4)
O3 C39 H39A 110.4
C40 C39 H39A 110.4
O3 C39 H39B 110.4
C40 C39 H39B 110.4
H39A C39 H39B 108.6
C41 C40 C39 113.7(5)
C41 C40 H40A 108.8
C39 C40 H40A 108.8
C41 C40 H40B 108.8
C39 C40 H40B 108.8
H40A C40 H40B 107.7
C40 C41 H41A 109.5
C40 C41 H41B 109.5
H41A C41 H41B 109.5
C40 C41 H41C 109.5
H41A C41 H41C 109.5
H41B C41 H41C 109.5
O4 C42 C43 107.7(3)
O4 C42 H42A 110.2
C43 C42 H42A 110.2
O4 C42 H42B 110.2
C43 C42 H42B 110.2
H42A C42 H42B 108.5
C42 C43 C44 112.4(4)
C42 C43 H43A 109.1
C44 C43 H43A 109.1
C42 C43 H43B 109.1
C44 C43 H43B 109.1
H43A C43 H43B 107.9
C43 C44 H44A 109.5
C43 C44 H44B 109.5
H44A C44 H44B 109.5
C43 C44 H44C 109.5
H44A C44 H44C 109.5
H44B C44 H44C 109.5
C46 C45 C58 118.7(3)
C46 C45 C32 120.6(3)
C58 C45 C32 120.4(3)
C47 C46 C45 121.4(3)
C47 C46 H46 119.3
C45 C46 H46 119.3
C46 C47 C48 120.5(3)
C46 C47 H47 119.7
C48 C47 H47 119.7
C47 C48 C59 119.2(3)
C47 C48 C49 122.3(3)
C59 C48 C49 118.5(3)
C50 C49 O5 122.7(3)
C50 C49 C48 120.5(3)
O5 C49 C48 116.8(3)
C49 C50 O6 122.3(3)
C49 C50 C51 121.0(3)
O6 C50 C51 116.7(3)
C52 C51 C60 116.9(3)
C52 C51 C50 123.2(3)
C60 C51 C50 119.8(3)
C53 C52 C51 120.6(3)
C53 C52 H52 119.7
C51 C52 H52 119.7
C52 C53 C54 124.9(3)
C52 C53 H53 117.5
C54 C53 H53 117.5
C53 C54 C55 114.2(3)
C53 C54 C1 115.9(3)
C55 C54 C1 128.4(3)
C56 C55 C60 113.4(3)
C56 C55 C54 127.1(3)
C60 C55 C54 119.5(3)
C57 C56 C55 122.5(3)
C57 C56 H56 118.7
C55 C56 H56 118.7
C56 C57 C58 120.9(3)
C56 C57 H57 119.6
C58 C57 H57 119.6
C45 C58 C59 119.8(3)
C45 C58 C57 124.3(3)
C59 C58 C57 115.8(3)
C48 C59 C58 119.3(3)
C48 C59 C60 120.7(3)
C58 C59 C60 120.0(3)
C51 C60 C59 118.4(3)
C51 C60 C55 121.3(3)
C59 C60 C55 120.2(3)
O5 C61 C62 111.4(4)
O5 C61 H61A 109.3
C62 C61 H61A 109.3
O5 C61 H61B 109.3
C62 C61 H61B 109.3
H61A C61 H61B 108.0
C63 C62 C61 129.1(8)
C63 C62 H62C 105.0
C61 C62 H62C 105.0
C63 C62 H62D 105.0
C61 C62 H62D 105.0
H62C C62 H62D 105.9
C62 C63 H63D 109.5
C62 C63 H63E 109.5
H63D C63 H63E 109.5
C62 C63 H63F 109.5
H63D C63 H63F 109.5
H63E C63 H63F 109.5
O6 C64 C65 107.5(3)
O6 C64 H64A 110.2
C65 C64 H64A 110.2
O6 C64 H64B 110.2
C65 C64 H64B 110.2
H64A C64 H64B 108.5
C64 C65 C66 113.3(3)
C64 C65 H65A 108.9
C66 C65 H65A 108.9
C64 C65 H65B 108.9
C66 C65 H65B 108.9
H65A C65 H65B 107.7
C65 C66 H66A 109.5
C65 C66 H66B 109.5
H66A C66 H66B 109.5
C65 C66 H66C 109.5
H66A C66 H66C 109.5
H66B C66 H66C 109.5
C5 O1 C17 112.9(3)
C6 O2 C20 114.5(3)
C27 O3 C39 115.5(3)
C28 O4 C42 116.0(3)
C49 O5 C61 115.0(3)
C50 O6 C64 114.5(3)

loop_
_geom_bond_atom_site_label_1
_geom_bond_atom_site_label_2
_geom_bond_distance
C1 C2 1.418(5)
C1 C14 1.429(5)
C1 C54 1.546(5)
C2 C3 1.375(5)
C2 H2 0.9500
C3 C4 1.406(5)
C3 H3 0.9500
C4 C15 1.417(5)
C4 C5 1.434(5)
C5 C6 1.363(5)
C5 O1 1.376(4)
C6 O2 1.383(4)
C6 C7 1.434(5)
C7 C8 1.401(5)
C7 C16 1.412(5)
C8 C9 1.388(5)
C8 H8 0.9500
C9 C10 1.392(5)
C9 H9 0.9500
C10 C11 1.416(5)
C10 C23 1.485(5)
C11 C16 1.423(5)
C11 C12 1.426(5)
C12 C13 1.348(5)
C12 H12 0.9500
C13 C14 1.433(5)
C13 H13 0.9500
C14 C15 1.435(5)
C15 C16 1.433(5)
C17 O1 1.452(4)
C17 C18 1.503(5)
C17 H17A 0.9900
C17 H17B 0.9900
C18 C19 1.517(6)
C18 H18A 0.9900
C18 H18B 0.9900
C19 H19A 0.9800
C19 H19B 0.9800
C19 H19C 0.9800
C20 O2 1.447(4)
C20 C21 1.509(5)
C20 H20A 0.9900
C20 H20B 0.9900
C21 C22 1.518(6)
C21 H21A 0.9900
C21 H21B 0.9900
C22 H22A 0.9800
C22 H22B 0.9800
C22 H22C 0.9800
C23 C24 1.404(5)
C23 C36 1.419(5)
C24 C25 1.383(5)
C24 H24 0.9500
C25 C26 1.394(5)
C25 H25 0.9500
C26 C37 1.423(5)
C26 C27 1.440(5)
C27 C28 1.356(5)
C27 O3 1.381(4)
C28 O4 1.378(4)
C28 C29 1.437(5)
C29 C30 1.399(5)
C29 C38 1.421(5)
C30 C31 1.387(5)
C30 H30 0.9500
C31 C32 1.396(5)
C31 H31 0.9500
C32 C33 1.414(5)
C32 C45 1.489(5)
C33 C38 1.420(5)
C33 C34 1.438(5)
C34 C35 1.342(5)
C34 H34 0.9500
C35 C36 1.435(5)
C35 H35 0.9500
C36 C37 1.423(5)
C37 C38 1.428(5)
C39 O3 1.439(5)
C39 C40 1.521(6)
C39 H39A 0.9900
C39 H39B 0.9900
C40 C41 1.472(8)
C40 H40A 0.9900
C40 H40B 0.9900
C41 H41A 0.9800
C41 H41B 0.9800
C41 H41C 0.9800
C42 O4 1.442(4)
C42 C43 1.497(5)
C42 H42A 0.9900
C42 H42B 0.9900
C43 C44 1.527(6)
C43 H43A 0.9900
C43 H43B 0.9900
C44 H44A 0.9800
C44 H44B 0.9800
C44 H44C 0.9800
C45 C46 1.397(5)
C45 C58 1.404(5)
C46 C47 1.382(5)
C46 H46 0.9500
C47 C48 1.397(5)
C47 H47 0.9500
C48 C59 1.415(5)
C48 C49 1.446(5)
C49 C50 1.353(5)
C49 O5 1.379(4)
C50 O6 1.381(4)
C50 C51 1.438(5)
C51 C52 1.400(5)
C51 C60 1.416(5)
C52 C53 1.380(5)
C52 H52 0.9500
C53 C54 1.414(5)
C53 H53 0.9500
C54 C55 1.440(5)
C55 C56 1.432(5)
C55 C60 1.435(5)
C56 C57 1.353(5)
C56 H56 0.9500
C57 C58 1.434(5)
C57 H57 0.9500
C58 C59 1.418(5)
C59 C60 1.432(5)
C61 O5 1.442(5)
C61 C62 1.465(7)
C61 H61A 0.9900
C61 H61B 0.9900
C62 C63 1.288(9)
C62 H62C 0.9900
C62 H62D 0.9900
C63 H63D 0.9800
C63 H63E 0.9800
C63 H63F 0.9800
C64 O6 1.448(4)
C64 C65 1.515(5)
C64 H64A 0.9900
C64 H64B 0.9900
C65 C66 1.524(5)
C65 H65A 0.9900
C65 H65B 0.9900
C66 H66A 0.9800
C66 H66B 0.9800
C66 H66C 0.9800

loop_
_geom_torsion_atom_site_label_1
_geom_torsion_atom_site_label_2
_geom_torsion_atom_site_label_3
_geom_torsion_atom_site_label_4
_geom_torsion
C14 C1 C2 C3 12.8(5)
C54 C1 C2 C3 -151.4(3)
C1 C2 C3 C4 2.8(6)
C2 C3 C4 C15 -10.2(5)
C2 C3 C4 C5 170.0(3)
C3 C4 C5 C6 -176.0(3)
C15 C4 C5 C6 4.2(5)
C3 C4 C5 O1 3.3(5)
C15 C4 C5 O1 -176.5(3)
O1 C5 C6 O2 -4.6(5)
C4 C5 C6 O2 174.7(3)
O1 C5 C6 C7 179.1(3)
C4 C5 C6 C7 -1.7(5)
C5 C6 C7 C8 176.0(4)
O2 C6 C7 C8 -0.5(5)
C5 C6 C7 C16 -3.3(5)
O2 C6 C7 C16 -179.8(3)
C16 C7 C8 C9 1.1(6)
C6 C7 C8 C9 -178.2(4)
C7 C8 C9 C10 -2.5(6)
C8 C9 C10 C11 -2.0(6)
C8 C9 C10 C23 178.5(4)
C9 C10 C11 C16 8.0(5)
C23 C10 C11 C16 -172.5(3)
C9 C10 C11 C12 -169.2(3)
C23 C10 C11 C12 10.4(5)
C10 C11 C12 C13 -166.4(3)
C16 C11 C12 C13 16.3(5)
C11 C12 C13 C14 0.4(6)
C2 C1 C14 C13 155.8(3)
C54 C1 C14 C13 -41.5(6)
C2 C1 C14 C15 -20.7(5)
C54 C1 C14 C15 142.1(4)
C12 C13 C14 C1 164.5(4)
C12 C13 C14 C15 -18.9(5)
C3 C4 C15 C16 178.5(3)
C5 C4 C15 C16 -1.7(5)
C3 C4 C15 C14 1.8(5)
C5 C4 C15 C14 -178.4(3)
C1 C14 C15 C4 14.2(5)
C13 C14 C15 C4 -162.6(3)
C1 C14 C15 C16 -162.5(3)
C13 C14 C15 C16 20.7(5)
C8 C7 C16 C11 4.8(5)
C6 C7 C16 C11 -175.9(3)
C8 C7 C16 C15 -173.5(3)
C6 C7 C16 C15 5.8(5)
C10 C11 C16 C7 -9.4(5)
C12 C11 C16 C7 167.9(3)
C10 C11 C16 C15 168.9(3)
C12 C11 C16 C15 -13.8(5)
C4 C15 C16 C7 -3.3(5)
C14 C15 C16 C7 173.5(3)
C4 C15 C16 C11 178.4(3)
C14 C15 C16 C11 -4.8(5)
O1 C17 C18 C19 63.5(4)
O2 C20 C21 C22 172.3(3)
C9 C10 C23 C24 49.3(5)
C11 C10 C23 C24 -130.2(4)
C9 C10 C23 C36 -135.2(4)
C11 C10 C23 C36 45.3(5)
C36 C23 C24 C25 -4.0(6)
C10 C23 C24 C25 171.7(4)
C23 C24 C25 C26 -2.8(6)
C24 C25 C26 C37 4.1(6)
C24 C25 C26 C27 -174.0(4)
C25 C26 C27 C28 176.1(4)
C37 C26 C27 C28 -2.0(5)
C25 C26 C27 O3 -5.8(5)
C37 C26 C27 O3 176.1(3)
O3 C27 C28 O4 3.2(6)
C26 C27 C28 O4 -178.8(3)
O3 C27 C28 C29 179.9(3)
C26 C27 C28 C29 -2.1(5)
C27 C28 C29 C30 -173.8(3)
O4 C28 C29 C30 3.1(5)
C27 C28 C29 C38 4.5(5)
O4 C28 C29 C38 -178.6(3)
C38 C29 C30 C31 -2.0(5)
C28 C29 C30 C31 176.3(3)
C29 C30 C31 C32 1.3(5)
C30 C31 C32 C33 2.5(5)
C30 C31 C32 C45 -177.8(3)
C31 C32 C33 C38 -5.6(5)
C45 C32 C33 C38 174.7(3)
C31 C32 C33 C34 171.6(3)
C45 C32 C33 C34 -8.1(5)
C32 C33 C34 C35 172.5(3)
C38 C33 C34 C35 -10.3(5)
C33 C34 C35 C36 -1.2(5)
C24 C23 C36 C37 9.4(5)
C10 C23 C36 C37 -166.3(3)
C24 C23 C36 C35 -172.2(3)
C10 C23 C36 C35 12.1(5)
C34 C35 C36 C23 -166.7(3)
C34 C35 C36 C37 11.8(5)
C23 C36 C37 C26 -8.1(5)
C35 C36 C37 C26 173.3(3)
C23 C36 C37 C38 167.8(3)
C35 C36 C37 C38 -10.7(5)
C25 C26 C37 C36 1.4(5)
C27 C26 C37 C36 179.6(3)
C25 C26 C37 C38 -174.6(3)
C27 C26 C37 C38 3.6(5)
C30 C29 C38 C33 -1.1(5)
C28 C29 C38 C33 -179.5(3)
C30 C29 C38 C37 175.5(3)
C28 C29 C38 C37 -2.8(5)
C32 C33 C38 C29 4.9(5)
C34 C33 C38 C29 -172.4(3)
C32 C33 C38 C37 -171.8(3)
C34 C33 C38 C37 10.9(5)
C36 C37 C38 C29 -177.1(3)
C26 C37 C38 C29 -1.2(5)
C36 C37 C38 C33 -0.5(5)
C26 C37 C38 C33 175.4(3)
O3 C39 C40 C41 54.6(6)
O4 C42 C43 C44 -60.6(4)
C31 C32 C45 C46 -57.0(5)
C33 C32 C45 C46 122.7(4)
C31 C32 C45 C58 128.3(4)
C33 C32 C45 C58 -52.1(5)
C58 C45 C46 C47 1.3(5)
C32 C45 C46 C47 -173.5(3)
C45 C46 C47 C48 4.5(5)
C46 C47 C48 C59 -1.9(5)
C46 C47 C48 C49 176.9(3)
C47 C48 C49 C50 -168.9(3)
C59 C48 C49 C50 9.9(5)
C47 C48 C49 O5 8.3(5)
C59 C48 C49 O5 -172.9(3)
O5 C49 C50 O6 3.8(5)
C48 C49 C50 O6 -179.2(3)
O5 C49 C50 C51 -178.5(3)
C48 C49 C50 C51 -1.5(5)
C49 C50 C51 C52 169.2(3)
O6 C50 C51 C52 -13.0(5)
C49 C50 C51 C60 -8.0(5)
O6 C50 C51 C60 169.8(3)
C60 C51 C52 C53 6.0(5)
C50 C51 C52 C53 -171.3(3)
C51 C52 C53 C54 -8.5(6)
C52 C53 C54 C55 -2.4(6)
C52 C53 C54 C1 164.9(4)
C2 C1 C54 C53 16.7(5)
C14 C1 C54 C53 -145.6(4)
C2 C1 C54 C55 -178.2(3)
C14 C1 C54 C55 19.5(6)
C53 C54 C55 C56 -165.3(3)
C1 C54 C55 C56 29.4(6)
C53 C54 C55 C60 15.1(5)
C1 C54 C55 C60 -150.2(3)
C60 C55 C56 C57 26.0(5)
C54 C55 C56 C57 -153.7(4)
C55 C56 C57 C58 -6.9(5)
C46 C45 C58 C59 -9.7(5)
C32 C45 C58 C59 165.1(3)
C46 C45 C58 C57 166.7(3)
C32 C45 C58 C57 -18.5(5)
C56 C57 C58 C45 167.1(3)
C56 C57 C58 C59 -16.4(5)
C47 C48 C59 C58 -6.5(5)
C49 C48 C59 C58 174.7(3)
C47 C48 C59 C60 169.9(3)
C49 C48 C59 C60 -9.0(5)
C45 C58 C59 C48 12.3(5)
C57 C58 C59 C48 -164.4(3)
C45 C58 C59 C60 -164.1(3)
C57 C58 C59 C60 19.2(5)
C52 C51 C60 C59 -168.6(3)
C50 C51 C60 C59 8.8(5)
C52 C51 C60 C55 7.0(5)
C50 C51 C60 C55 -175.6(3)
C48 C59 C60 C51 -0.3(5)
C58 C59 C60 C51 176.1(3)
C48 C59 C60 C55 -175.9(3)
C58 C59 C60 C55 0.4(5)
C56 C55 C60 C51 162.2(3)
C54 C55 C60 C51 -18.1(5)
C56 C55 C60 C59 -22.2(4)
C54 C55 C60 C59 157.5(3)
O5 C61 C62 C63 -54.4(12)
O6 C64 C65 C66 -70.4(4)
C6 C5 O1 C17 82.5(4)
C4 C5 O1 C17 -96.8(4)
C18 C17 O1 C5 -172.4(3)
C5 C6 O2 C20 76.0(4)
C7 C6 O2 C20 -107.5(4)
C21 C20 O2 C6 75.9(4)
C28 C27 O3 C39 -70.7(5)
C26 C27 O3 C39 111.2(4)
C40 C39 O3 C27 174.3(4)
C27 C28 O4 C42 -60.6(5)
C29 C28 O4 C42 122.6(3)
C43 C42 O4 C28 -165.2(3)
C50 C49 O5 C61 -69.8(4)
C48 C49 O5 C61 113.1(3)
C62 C61 O5 C49 -88.2(6)
C49 C50 O6 C64 -67.6(4)
C51 C50 O6 C64 114.6(3)
C65 C64 O6 C50 176.1(3)
